data_7107201
loop_
_publ_author_name
'Jinhee Park'
'Jian-Rong Li'
'E. Carolina Sanudo'
'Daqiang Yuan'
'Hong-Cai Zhou'

_publ_section_title
;
 A porous metal-organic framework with helical chain building units
 exhibiting facile transition from micro- to meso-porosity
;
_journal_name_full Chem.Commun.
_journal_page_first 883
_journal_paper_doi 10.1039/c1cc16261f
_journal_volume 48
_journal_year 2012
_chemical_formula_moiety 'C24 H15 Co N2 O4.50'
_chemical_formula_sum 'C24 H15 Co N2 O4.5'
_chemical_formula_weight 462.31
_chemical_name_systematic
;
?
;
_space_group_IT_number 110
_symmetry_cell_setting tetragonal
_symmetry_space_group_name_Hall 'I 4bw -2c'
_symmetry_space_group_name_H-M 'I 41 c d'
_atom_sites_solution_hydrogens geom
_atom_sites_solution_primary direct
_atom_sites_solution_secondary difmap
_audit_creation_method SHELXL-97
_cell_angle_alpha 90.00
_cell_angle_beta 90.00
_cell_angle_gamma 90.00
_cell_formula_units_Z 16
_cell_length_a 23.394(4)
_cell_length_b 23.394(4)
_cell_length_c 49.524(9)
_cell_measurement_reflns_used 9519
_cell_measurement_temperature 110(2)
_cell_measurement_theta_max 18.4055
_cell_measurement_theta_min 2.3045
_cell_volume 27103(8)
_computing_structure_refinement 'SHELXL-97 (Sheldrick, 1997)'
_computing_structure_solution 'SHELXS-97 (Sheldrick, 1990)'
_diffrn_ambient_temperature 110(2)
_diffrn_measured_fraction_theta_full 0.991
_diffrn_measured_fraction_theta_max 0.991
_diffrn_radiation_monochromator graphite
_diffrn_radiation_source 'fine-focus sealed tube'
_diffrn_radiation_type MoK\a
_diffrn_radiation_wavelength 0.71073
_diffrn_reflns_av_R_equivalents 0.1264
_diffrn_reflns_av_sigmaI/netI 0.0869
_diffrn_reflns_limit_h_max 30
_diffrn_reflns_limit_h_min -30
_diffrn_reflns_limit_k_max 30
_diffrn_reflns_limit_k_min -30
_diffrn_reflns_limit_l_max 64
_diffrn_reflns_limit_l_min -64
_diffrn_reflns_number 152492
_diffrn_reflns_theta_full 27.70
_diffrn_reflns_theta_max 27.70
_diffrn_reflns_theta_min 1.74
_exptl_absorpt_coefficient_mu 0.265
_exptl_absorpt_correction_T_max 0.9740
_exptl_absorpt_correction_T_min 0.9490
_exptl_absorpt_correction_type multi-scan
_exptl_absorpt_process_details sadabs
_exptl_crystal_density_diffrn 0.453
_exptl_crystal_density_method 'not measured'
_exptl_crystal_description sheet
_exptl_crystal_F_000 3776
_exptl_crystal_size_max 0.20
_exptl_crystal_size_mid 0.18
_exptl_crystal_size_min 0.10
_platon_squeeze_details
;
;
_refine_diff_density_max 0.438
_refine_diff_density_min -0.173
_refine_diff_density_rms 0.025
_refine_ls_abs_structure_details 'Flack H D (1983), Acta Cryst. A39, 876-881'
_refine_ls_abs_structure_Flack 0.063(9)
_refine_ls_extinction_method none
_refine_ls_goodness_of_fit_ref 0.842
_refine_ls_hydrogen_treatment constr
_refine_ls_matrix_type full
_refine_ls_number_parameters 285
_refine_ls_number_reflns 15720
_refine_ls_number_restraints 1
_refine_ls_restrained_S_all 0.842
_refine_ls_R_factor_all 0.0894
_refine_ls_R_factor_gt 0.0466
_refine_ls_shift/su_max 0.002
_refine_ls_shift/su_mean 0.000
_refine_ls_structure_factor_coef Fsqd
_refine_ls_weighting_details 'calc w=1/[\s^2^(Fo^2^)+(0.0381P)^2^+0.0000P] where P=(Fo^2^+2Fc^2^)/3'
_refine_ls_weighting_scheme calc
_refine_ls_wR_factor_gt 0.0820
_refine_ls_wR_factor_ref 0.0903
_reflns_number_gt 9307
_reflns_number_total 15720
_reflns_threshold_expression >2sigma(I)
_cod_data_source_file c1cc16261f.txt
_cod_data_source_block PCN-122
_cod_original_cell_volume 27103(9)
_cod_original_sg_symbol_H-M I41cd
_cod_original_formula_sum 'C24 H15 Co N2 O4.50'
_cod_database_code 7107201

loop_
_symmetry_equiv_pos_as_xyz
'x, y, z'
'-y, x+1/2, z+1/4'
'-x, -y, z'
'y, -x+1/2, z+1/4'
'-x, y, z+1/2'
'x, -y, z+1/2'
'-y+1/2, -x, z+1/4'
'y+1/2, x, z+1/4'
'x+1/2, y+1/2, z+1/2'
'-y+1/2, x+1, z+3/4'
'-x+1/2, -y+1/2, z+1/2'
'y+1/2, -x+1, z+3/4'
'-x+1/2, y+1/2, z+1'
'x+1/2, -y+1/2, z+1'
'-y+1, -x+1/2, z+3/4'
'y+1, x+1/2, z+3/4'

loop_
_atom_site_label
_atom_site_type_symbol
_atom_site_fract_x
_atom_site_fract_y
_atom_site_fract_z
_atom_site_U_iso_or_equiv
_atom_site_adp_type
_atom_site_occupancy
_atom_site_symmetry_multiplicity
_atom_site_calc_flag
_atom_site_refinement_flags
Co1 Co 0.957157(12) 0.439570(11) 0.918162(6) 0.04362(8) Uani 1 1 d .
O1 O 0.94029(6) 0.11201(6) 0.69630(3) 0.0511(4) Uani 1 1 d .
O2 O 0.88039(6) 0.04030(6) 0.70180(3) 0.0575(4) Uani 1 1 d .
O3 O 0.57468(5) -0.00181(6) 0.89275(3) 0.0453(3) Uani 1 1 d .
O4 O 0.53330(6) 0.08241(6) 0.90232(3) 0.0539(4) Uani 1 1 d .
O5 O 1.0000 0.5000 0.94395(4) 0.0560(6) Uani 1 2 d S
H5A H 1.0214 0.4805 0.9543 0.084 Uiso 1 1 d R
N1 N 0.91643(8) 0.37785(7) 0.89332(4) 0.0527(5) Uani 1 1 d .
N2 N 0.78127(8) 0.15494(8) 0.82209(4) 0.0752(6) Uani 1 1 d .
C1 C 0.94791(11) 0.33607(13) 0.88004(5) 0.0899(9) Uani 1 1 d .
H1 H 0.9885 0.3370 0.8810 0.108 Uiso 1 1 calc R
C2 C 0.92322(13) 0.29577(13) 0.86628(7) 0.1147(13) Uani 1 1 d .
H2 H 0.9460 0.2672 0.8579 0.138 Uiso 1 1 calc R
C3 C 0.86217(11) 0.29368(10) 0.86348(4) 0.0639(7) Uani 1 1 d .
C4 C 0.83245(11) 0.33440(11) 0.87661(6) 0.0863(9) Uani 1 1 d .
H4 H 0.7919 0.3357 0.8755 0.104 Uiso 1 1 calc R
C5 C 0.86214(10) 0.37464(10) 0.89193(5) 0.0701(7) Uani 1 1 d .
H5 H 0.8404 0.4015 0.9020 0.084 Uiso 1 1 calc R
C6 C 0.82828(11) 0.18124(10) 0.81158(5) 0.0746(8) Uani 1 1 d .
C7 C 0.85441(10) 0.22425(10) 0.82490(5) 0.0717(7) Uani 1 1 d .
H7 H 0.8884 0.2404 0.8177 0.086 Uiso 1 1 calc R
C8 C 0.83260(10) 0.24477(10) 0.84852(5) 0.0659(7) Uani 1 1 d .
C9 C 0.78520(10) 0.22127(11) 0.85830(5) 0.0751(8) Uani 1 1 d .
H9 H 0.7679 0.2367 0.8740 0.090 Uiso 1 1 calc R
C10 C 0.76131(10) 0.17538(10) 0.84596(5) 0.0700(7) Uani 1 1 d .
C11 C 0.84834(10) 0.15703(11) 0.78579(5) 0.0715(7) Uani 1 1 d .
C12 C 0.88806(11) 0.18375(10) 0.77004(5) 0.0781(8) Uani 1 1 d .
H12 H 0.9040 0.2191 0.7758 0.094 Uiso 1 1 calc R
C13 C 0.90528(11) 0.16015(11) 0.74600(5) 0.0734(8) Uani 1 1 d .
H13 H 0.9336 0.1792 0.7357 0.088 Uiso 1 1 calc R
C14 C 0.88330(9) 0.11090(10) 0.73663(4) 0.0557(6) Uani 1 1 d .
C15 C 0.84359(11) 0.08375(12) 0.75142(5) 0.0839(9) Uani 1 1 d .
H15 H 0.8259 0.0504 0.7443 0.101 Uiso 1 1 calc R
C16 C 0.82788(12) 0.10316(12) 0.77663(6) 0.1086(12) Uani 1 1 d .
H16 H 0.8036 0.0808 0.7878 0.130 Uiso 1 1 calc R
C17 C 0.90209(10) 0.08737(11) 0.71039(5) 0.0588(6) Uani 1 1 d .
C18 C 0.66038(10) 0.05502(10) 0.86358(4) 0.0655(7) Uani 1 1 d .
H18 H 0.6571 0.0151 0.8604 0.079 Uiso 1 1 calc R
C19 C 0.70489(10) 0.08546(10) 0.85245(5) 0.0737(8) Uani 1 1 d .
H19 H 0.7317 0.0665 0.8412 0.088 Uiso 1 1 calc R
C20 C 0.71135(9) 0.14406(10) 0.85753(5) 0.0621(6) Uani 1 1 d .
C21 C 0.67230(9) 0.17072(9) 0.87373(5) 0.0648(7) Uani 1 1 d .
H21 H 0.6766 0.2105 0.8771 0.078 Uiso 1 1 calc R
C22 C 0.62885(10) 0.14335(9) 0.88485(5) 0.0584(6) Uani 1 1 d .
H22 H 0.6035 0.1636 0.8964 0.070 Uiso 1 1 calc R
C23 C 0.61918(9) 0.08377(9) 0.87989(4) 0.0510(6) Uani 1 1 d .
C24 C 0.57290(8) 0.05249(10) 0.89265(4) 0.0445(5) Uani 1 1 d .

loop_
_atom_site_aniso_label
_atom_site_aniso_U_11
_atom_site_aniso_U_22
_atom_site_aniso_U_33
_atom_site_aniso_U_23
_atom_site_aniso_U_13
_atom_site_aniso_U_12
Co1 0.04669(16) 0.04454(15) 0.03963(13) 0.00092(15) 0.00818(14) 0.00131(13)
O1 0.0444(9) 0.0631(10) 0.0460(9) -0.0088(7) 0.0066(7) -0.0067(8)
O2 0.0594(10) 0.0553(10) 0.0576(10) -0.0175(8) 0.0076(8) -0.0053(8)
O3 0.0542(9) 0.0410(9) 0.0408(8) -0.0016(7) 0.0043(7) 0.0045(7)
O4 0.0523(9) 0.0513(9) 0.0580(10) 0.0027(7) 0.0186(8) 0.0050(7)
O5 0.0613(14) 0.0496(13) 0.0573(13) 0.000 0.000 0.0023(11)
N1 0.0509(12) 0.0511(11) 0.0562(12) -0.0092(9) 0.0181(9) -0.0057(9)
N2 0.0783(15) 0.0737(14) 0.0737(14) -0.0286(11) 0.0371(12) -0.0279(12)
C1 0.0717(19) 0.106(2) 0.092(2) -0.0582(18) 0.0189(16) -0.0167(17)
C2 0.090(2) 0.098(2) 0.156(3) -0.081(2) 0.073(2) -0.0318(18)
C3 0.0711(17) 0.0746(17) 0.0461(14) -0.0141(12) 0.0276(12) -0.0169(14)
C4 0.0689(17) 0.0725(18) 0.117(2) -0.0440(17) 0.0320(17) -0.0054(15)
C5 0.0471(15) 0.0712(17) 0.092(2) -0.0375(15) 0.0225(14) -0.0112(13)
C6 0.0820(18) 0.0689(17) 0.0730(17) -0.0289(14) 0.0393(15) -0.0275(15)
C7 0.0707(16) 0.0719(17) 0.0724(17) -0.0321(14) 0.0357(13) -0.0281(13)
C8 0.0770(17) 0.0740(17) 0.0467(14) -0.0225(12) 0.0229(13) -0.0207(14)
C9 0.0810(18) 0.0846(18) 0.0597(16) -0.0385(14) 0.0442(14) -0.0452(15)
C10 0.0732(17) 0.0787(18) 0.0582(16) -0.0198(14) 0.0316(13) -0.0136(14)
C11 0.0729(17) 0.0859(19) 0.0556(15) -0.0275(14) 0.0224(13) -0.0209(15)
C12 0.0887(19) 0.0708(17) 0.0746(18) -0.0347(14) 0.0417(15) -0.0326(15)
C13 0.0909(19) 0.0756(18) 0.0537(16) -0.0180(14) 0.0333(14) -0.0296(15)
C14 0.0627(15) 0.0645(16) 0.0398(13) -0.0204(11) 0.0241(12) -0.0196(12)
C15 0.091(2) 0.095(2) 0.0656(18) -0.0447(15) 0.0387(15) -0.0338(16)
C16 0.104(2) 0.104(2) 0.118(3) -0.059(2) 0.0641(19) -0.0602(19)
C17 0.0522(15) 0.0632(17) 0.0609(16) -0.0218(13) -0.0026(13) -0.0086(13)
C18 0.0813(17) 0.0568(15) 0.0584(15) -0.0249(12) 0.0209(13) -0.0040(13)
C19 0.0678(17) 0.0653(17) 0.0879(19) -0.0282(14) 0.0424(15) -0.0180(13)
C20 0.0550(15) 0.0673(17) 0.0638(16) -0.0195(13) 0.0199(12) -0.0274(12)
C21 0.0651(15) 0.0490(14) 0.0802(17) -0.0338(13) 0.0309(14) -0.0237(12)
C22 0.0717(16) 0.0447(14) 0.0590(15) -0.0094(11) 0.0268(13) -0.0030(12)
C23 0.0582(15) 0.0532(14) 0.0415(12) -0.0001(11) 0.0206(11) 0.0019(11)
C24 0.0393(13) 0.0609(16) 0.0333(11) -0.0028(11) -0.0004(9) 0.0010(11)

loop_
_atom_type_symbol
_atom_type_description
_atom_type_scat_dispersion_real
_atom_type_scat_dispersion_imag
_atom_type_scat_source
C C 0.0033 0.0016 'International Tables Vol C Tables 4.2.6.8 and 6.1.1.4'
H H 0.0000 0.0000 'International Tables Vol C Tables 4.2.6.8 and 6.1.1.4'
N N 0.0061 0.0033 'International Tables Vol C Tables 4.2.6.8 and 6.1.1.4'
O O 0.0106 0.0060 'International Tables Vol C Tables 4.2.6.8 and 6.1.1.4'
Co Co 0.3494 0.9721 'International Tables Vol C Tables 4.2.6.8 and 6.1.1.4'

loop_
_geom_angle_atom_site_label_1
_geom_angle_atom_site_label_2
_geom_angle_atom_site_label_3
_geom_angle
_geom_angle_site_symmetry_1
_geom_angle_site_symmetry_3
O3 Co1 O4 104.99(6) 13_654 14_554
O3 Co1 N1 86.26(6) 13_654 .
O4 Co1 N1 89.86(6) 14_554 .
O3 Co1 O1 97.06(6) 13_654 2_645
O4 Co1 O1 157.93(6) 14_554 2_645
N1 Co1 O1 92.49(6) . 2_645
O3 Co1 O5 95.52(5) 13_654 .
O4 Co1 O5 89.25(5) 14_554 .
N1 Co1 O5 178.17(6) . .
O1 Co1 O5 87.73(5) 2_645 .
O3 Co1 O2 158.42(6) 13_654 2_645
O4 Co1 O2 96.44(6) 14_554 2_645
N1 Co1 O2 91.33(7) . 2_645
O1 Co1 O2 61.59(6) 2_645 2_645
O5 Co1 O2 87.18(6) . 2_645
O3 Co1 C17 127.70(7) 13_654 2_645
O4 Co1 C17 127.31(7) 14_554 2_645
N1 Co1 C17 93.40(8) . 2_645
O1 Co1 C17 30.64(6) 2_645 2_645
O5 Co1 C17 85.87(7) . 2_645
O2 Co1 C17 30.99(6) 2_645 2_645
C17 O1 Co1 90.51(13) . 12_554
C17 O2 Co1 88.77(13) . 12_554
C24 O3 Co1 132.37(13) . 13_644
C24 O4 Co1 131.23(13) . 14_454
Co1 O5 Co1 107.22(9) . 3_765
Co1 O5 H5A 106.3 . .
Co1 O5 H5A 115.8 3_765 .
C5 N1 C1 117.5(2) . .
C5 N1 Co1 121.25(15) . .
C1 N1 Co1 120.99(16) . .
C10 N2 C6 116.78(19) . .
C2 C1 N1 121.6(3) . .
C2 C1 H1 119.2 . .
N1 C1 H1 119.2 . .
C1 C2 C3 121.2(2) . .
C1 C2 H2 119.4 . .
C3 C2 H2 119.4 . .
C4 C3 C2 116.3(2) . .
C4 C3 C8 122.0(2) . .
C2 C3 C8 121.5(2) . .
C3 C4 C5 118.9(2) . .
C3 C4 H4 120.6 . .
C5 C4 H4 120.6 . .
N1 C5 C4 124.5(2) . .
N1 C5 H5 117.8 . .
C4 C5 H5 117.8 . .
C7 C6 N2 121.0(2) . .
C7 C6 C11 124.5(2) . .
N2 C6 C11 114.5(2) . .
C6 C7 C8 120.8(2) . .
C6 C7 H7 119.6 . .
C8 C7 H7 119.6 . .
C9 C8 C7 118.6(2) . .
C9 C8 C3 120.7(2) . .
C7 C8 C3 120.7(2) . .
C8 C9 C10 120.5(2) . .
C8 C9 H9 119.8 . .
C10 C9 H9 119.8 . .
C9 C10 N2 122.0(2) . .
C9 C10 C20 122.6(2) . .
N2 C10 C20 115.5(2) . .
C12 C11 C16 116.9(2) . .
C12 C11 C6 122.4(2) . .
C16 C11 C6 120.6(2) . .
C11 C12 C13 120.7(2) . .
C11 C12 H12 119.6 . .
C13 C12 H12 119.6 . .
C14 C13 C12 122.1(2) . .
C14 C13 H13 118.9 . .
C12 C13 H13 118.9 . .
C15 C14 C13 118.8(2) . .
C15 C14 C17 120.6(2) . .
C13 C14 C17 120.6(2) . .
C14 C15 C16 121.5(2) . .
C14 C15 H15 119.2 . .
C16 C15 H15 119.2 . .
C15 C16 C11 119.4(2) . .
C15 C16 H16 120.3 . .
C11 C16 H16 120.3 . .
O1 C17 O2 119.0(2) . .
O1 C17 C14 121.5(2) . .
O2 C17 C14 119.5(2) . .
O1 C17 Co1 58.85(11) . 12_554
O2 C17 Co1 60.24(11) . 12_554
C14 C17 Co1 175.33(18) . 12_554
C19 C18 C23 119.6(2) . .
C19 C18 H18 120.2 . .
C23 C18 H18 120.2 . .
C18 C19 C20 121.0(2) . .
C18 C19 H19 119.5 . .
C20 C19 H19 119.5 . .
C21 C20 C19 118.7(2) . .
C21 C20 C10 121.6(2) . .
C19 C20 C10 119.7(2) . .
C22 C21 C20 122.5(2) . .
C22 C21 H21 118.7 . .
C20 C21 H21 118.7 . .
C21 C22 C23 121.4(2) . .
C21 C22 H22 119.3 . .
C23 C22 H22 119.3 . .
C18 C23 C22 116.7(2) . .
C18 C23 C24 120.9(2) . .
C22 C23 C24 122.23(19) . .
O4 C24 O3 125.41(18) . .
O4 C24 C23 115.81(19) . .
O3 C24 C23 118.76(19) . .

loop_
_geom_bond_atom_site_label_1
_geom_bond_atom_site_label_2
_geom_bond_distance
_geom_bond_site_symmetry_2
Co1 O3 2.0048(14) 13_654
Co1 O4 2.0131(14) 14_554
Co1 N1 2.1229(18) .
Co1 O1 2.1357(14) 2_645
Co1 O5 2.1526(13) .
Co1 O2 2.1668(15) 2_645
Co1 C17 2.496(2) 2_645
O1 C17 1.272(3) .
O1 Co1 2.1358(14) 12_554
O2 C17 1.285(2) .
O2 Co1 2.1669(15) 12_554
O3 C24 1.271(2) .
O3 Co1 2.0048(14) 13_644
O4 C24 1.256(2) .
O4 Co1 2.0130(14) 14_454
O5 Co1 2.1527(13) 3_765
O5 H5A 0.8494 .
N1 C5 1.274(3) .
N1 C1 1.389(3) .
N2 C10 1.358(3) .
N2 C6 1.364(3) .
C1 C2 1.299(3) .
C1 H1 0.9500 .
C2 C3 1.436(3) .
C2 H2 0.9500 .
C3 C4 1.347(3) .
C3 C8 1.529(3) .
C4 C5 1.394(3) .
C4 H4 0.9500 .
C5 H5 0.9500 .
C6 C7 1.350(3) .
C6 C11 1.474(3) .
C7 C8 1.364(3) .
C7 H7 0.9500 .
C8 C9 1.329(3) .
C9 C10 1.356(3) .
C9 H9 0.9500 .
C10 C20 1.494(3) .
C11 C12 1.365(3) .
C11 C16 1.422(3) .
C12 C13 1.373(3) .
C12 H12 0.9500 .
C13 C14 1.344(3) .
C13 H13 0.9500 .
C14 C15 1.343(3) .
C14 C17 1.478(3) .
C15 C16 1.379(3) .
C15 H15 0.9500 .
C16 H16 0.9500 .
C17 Co1 2.495(2) 12_554
C18 C19 1.377(3) .
C18 C23 1.426(3) .
C18 H18 0.9500 .
C19 C20 1.402(3) .
C19 H19 0.9500 .
C20 C21 1.367(3) .
C21 C22 1.321(3) .
C21 H21 0.9500 .
C22 C23 1.433(3) .
C22 H22 0.9500 .
C23 C24 1.451(3) .

loop_
_platon_squeeze_void_nr
_platon_squeeze_void_average_x
_platon_squeeze_void_average_y
_platon_squeeze_void_average_z
_platon_squeeze_void_volume
_platon_squeeze_void_count_electrons
_platon_squeeze_void_content
1 -0.015 -0.005 -0.017 20886 4104 ' '
